data_4035960
loop_
_publ_author_name
'Pozharskii, Alexander F.'
'Ozeryanskii, Valery A.'
'Filatova, Ekaterina A.'
'Dyablo, Olga V.'
'Pogosova, Olga G.'
'Borodkin, Gennady S.'
'Filarowski, Aleksander'
'Steglenko, Dmitriy V.'

_publ_section_title
;
 Neutral Pyrrole Nitrogen Atom as a \p- and Mixed n,\p-Donor in Hydrogen
 Bonding.
;
_journal_issue 2
_journal_name_full 'The Journal of organic chemistry'
_journal_page_first 726
_journal_page_last 737
_journal_paper_doi 10.1021/acs.joc.8b02562
_journal_volume 84
_journal_year 2019
_chemical_formula_moiety 'C22 H22 N3 O2 +, B F4 -'
_chemical_formula_sum 'C22 H22 B F4 N3 O2'
_chemical_formula_weight 447.23
_space_group_crystal_system triclinic
_space_group_IT_number 2
_space_group_name_Hall '-P 1'
_space_group_name_H-M_alt 'P -1'
_atom_sites_solution_hydrogens mixed
_atom_sites_solution_primary difmap
_atom_sites_solution_secondary difmap
_audit_creation_method SHELXL-2014/6
_cell_angle_alpha 99.791(4)
_cell_angle_beta 97.172(4)
_cell_angle_gamma 107.373(4)
_cell_formula_units_Z 2
_cell_length_a 7.8332(15)
_cell_length_b 11.886(2)
_cell_length_c 11.962(2)
_cell_measurement_reflns_used 1182
_cell_measurement_temperature 120(2)
_cell_measurement_theta_max 20.38
_cell_measurement_theta_min 2.77
_cell_volume 1029.0(3)
_computing_cell_refinement 'SAINT (Bruker, 2009)'
_computing_data_collection 'APEX (Bruker, 2009)'
_computing_data_reduction 'SAINT (Bruker, 2009)'
_computing_molecular_graphics 'SHELXL-2014/6 (Sheldrick, 2014)'
_computing_publication_material 'SHELXL-2014/6 (Sheldrick, 2014) and PLATON (Spek, 2009)'
_computing_structure_refinement 'SHELXL-2014/6 (Sheldrick, 2014)'
_computing_structure_solution 'SHELXL-2014/6 (Sheldrick, 2014)'
_diffrn_ambient_temperature 120(2)
_diffrn_measured_fraction_theta_full 0.999
_diffrn_measured_fraction_theta_max 0.996
_diffrn_measurement_device_type 'Bruker APEX-II CCD'
_diffrn_measurement_method '\f and \w scans'
_diffrn_radiation_type MoK\a
_diffrn_radiation_wavelength 0.71073
_diffrn_reflns_av_unetI/netI 0.0924
_diffrn_reflns_Laue_measured_fraction_full 0.999
_diffrn_reflns_Laue_measured_fraction_max 0.996
_diffrn_reflns_limit_h_max 9
_diffrn_reflns_limit_h_min -10
_diffrn_reflns_limit_k_max 14
_diffrn_reflns_limit_k_min -15
_diffrn_reflns_limit_l_max 15
_diffrn_reflns_limit_l_min 0
_diffrn_reflns_number 7112
_diffrn_reflns_point_group_measured_fraction_full 0.999
_diffrn_reflns_point_group_measured_fraction_max 0.996
_diffrn_reflns_theta_full 25.242
_diffrn_reflns_theta_max 27.136
_diffrn_reflns_theta_min 1.840
_diffrn_source 'sealed tube'
_exptl_absorpt_coefficient_mu 0.117
_exptl_absorpt_correction_type none
_exptl_crystal_colour orange
_exptl_crystal_density_diffrn 1.443
_exptl_crystal_description needle
_exptl_crystal_F_000 464
_exptl_crystal_size_max 0.16
_exptl_crystal_size_mid 0.02
_exptl_crystal_size_min 0.01
_refine_diff_density_max 0.297
_refine_diff_density_min -0.284
_refine_diff_density_rms 0.067
_refine_ls_extinction_method none
_refine_ls_goodness_of_fit_ref 1.029
_refine_ls_hydrogen_treatment mixed
_refine_ls_matrix_type full
_refine_ls_number_parameters 298
_refine_ls_number_reflns 7112
_refine_ls_number_restraints 0
_refine_ls_restrained_S_all 1.029
_refine_ls_R_factor_all 0.1487
_refine_ls_R_factor_gt 0.0757
_refine_ls_shift/su_max 0.000
_refine_ls_shift/su_mean 0.000
_refine_ls_structure_factor_coef Fsqd
_refine_ls_weighting_details 'w=1/[\s^2^(Fo^2^)+(0.0495P)^2^+0.8736P] where P=(Fo^2^+2Fc^2^)/3'
_refine_ls_weighting_scheme calc
_refine_ls_wR_factor_gt 0.1432
_refine_ls_wR_factor_ref 0.1759
_reflns_Friedel_coverage 0.000
_reflns_number_gt 3924
_reflns_number_total 7112
_reflns_threshold_expression 'I > 2\s(I)'
_cod_data_source_file jo8b02562_si_004.cif
_cod_data_source_block s43
_cod_database_code 4035960
_shelx_space_group_comment
;
The symmetry employed for this shelxl refinement is uniquely defined
by the following loop, which should always be used as a source of
symmetry information in preference to the above space-group names.
They are only intended as comments.
;
_shelxl_version_number 2014/6

loop_
_space_group_symop_operation_xyz
'x, y, z'
'-x, -y, -z'

loop_
_atom_site_label
_atom_site_type_symbol
_atom_site_fract_x
_atom_site_fract_y
_atom_site_fract_z
_atom_site_U_iso_or_equiv
_atom_site_adp_type
_atom_site_occupancy
_atom_site_site_symmetry_order
_atom_site_calc_flag
_atom_site_refinement_flags_posn
_atom_site_refinement_flags_adp
B1 B 0.1687(8) 0.8426(4) 0.0941(5) 0.0330(12) Uani 1 1 d . .
F1 F 0.1728(4) 0.9621(2) 0.1170(2) 0.0488(8) Uani 1 1 d . .
F2 F 0.1940(4) 0.8093(2) -0.0183(2) 0.0490(8) Uani 1 1 d . .
F3 F 0.3068(4) 0.8308(2) 0.1711(2) 0.0543(8) Uani 1 1 d . .
F4 F 0.0019(4) 0.7690(2) 0.1076(2) 0.0568(8) Uani 1 1 d . .
O1 O -0.5753(5) 0.2684(3) 1.0305(3) 0.0470(9) Uani 1 1 d . .
O2 O -0.3318(5) 0.3918(3) 1.1448(3) 0.0487(9) Uani 1 1 d . .
N1 N -0.1028(5) 0.6949(3) 0.7010(3) 0.0331(9) Uani 1 1 d . .
N2 N 0.2380(6) 0.9168(3) 0.7754(3) 0.0360(10) Uani 1 1 d . .
H2 H 0.154(6) 0.859(4) 0.796(4) 0.044(15) Uiso 1 1 d . .
N3 N -0.4316(6) 0.3543(3) 1.0499(4) 0.0395(10) Uani 1 1 d . .
C1 C -0.0557(6) 0.7172(4) 0.5962(4) 0.0346(11) Uani 1 1 d . .
C2 C 0.0636(6) 0.8245(4) 0.5725(4) 0.0359(11) Uani 1 1 d . .
C3 C 0.1899(7) 0.9260(4) 0.6535(4) 0.0383(11) Uani 1 1 d . .
C4 C 0.2927(7) 1.0264(4) 0.6202(4) 0.0486(13) Uani 1 1 d . .
H4A H 0.3740 1.0932 0.6768 0.058 Uiso 1 1 calc R U
C5 C 0.2774(7) 1.0299(5) 0.5026(4) 0.0525(14) Uani 1 1 d . .
H5A H 0.3422 1.1009 0.4797 0.063 Uiso 1 1 calc R U
C6 C 0.1695(7) 0.9310(5) 0.4219(4) 0.0520(14) Uani 1 1 d . .
H6A H 0.1625 0.9330 0.3424 0.062 Uiso 1 1 calc R U
C7 C 0.0675(7) 0.8254(4) 0.4533(4) 0.0426(12) Uani 1 1 d . .
C8 C -0.0262(7) 0.7165(5) 0.3667(4) 0.0501(14) Uani 1 1 d . .
H8A H -0.0241 0.7182 0.2877 0.060 Uiso 1 1 calc R U
C9 C -0.1178(6) 0.6113(5) 0.3942(4) 0.0435(13) Uani 1 1 d . .
H9A H -0.1684 0.5388 0.3365 0.052 Uiso 1 1 calc R U
C10 C -0.1363(6) 0.6119(4) 0.5107(4) 0.0368(11) Uani 1 1 d . .
C11 C -0.2315(6) 0.5202(4) 0.5645(4) 0.0375(11) Uani 1 1 d . .
C12 C -0.2116(6) 0.5705(4) 0.6796(4) 0.0336(11) Uani 1 1 d . .
C13 C -0.2737(6) 0.5171(4) 0.7740(4) 0.0346(11) Uani 1 1 d . .
C14 C -0.1630(6) 0.5554(4) 0.8838(4) 0.0357(11) Uani 1 1 d . .
H14A H -0.0496 0.6183 0.8962 0.043 Uiso 1 1 calc R U
C15 C -0.2150(6) 0.5040(4) 0.9739(4) 0.0371(11) Uani 1 1 d . .
H15A H -0.1391 0.5309 1.0482 0.045 Uiso 1 1 calc R U
C16 C -0.3797(6) 0.4123(4) 0.9543(4) 0.0345(11) Uani 1 1 d . .
C17 C -0.4951(6) 0.3734(4) 0.8484(4) 0.0393(12) Uani 1 1 d . .
H17A H -0.6094 0.3117 0.8375 0.047 Uiso 1 1 calc R U
C18 C -0.4411(6) 0.4259(4) 0.7584(4) 0.0397(12) Uani 1 1 d . .
H18A H -0.5191 0.3995 0.6849 0.048 Uiso 1 1 calc R U
C19 C -0.1665(6) 0.7825(4) 0.7741(4) 0.0400(12) Uani 1 1 d . .
H19A H -0.1241 0.8613 0.7536 0.060 Uiso 1 1 calc R U
H19B H -0.1175 0.7905 0.8556 0.060 Uiso 1 1 calc R U
H19C H -0.2998 0.7536 0.7613 0.060 Uiso 1 1 calc R U
C20 C 0.4076(6) 0.8822(4) 0.7906(4) 0.0425(12) Uani 1 1 d . .
H20A H 0.3867 0.8041 0.7388 0.064 Uiso 1 1 calc R U
H20B H 0.4384 0.8759 0.8708 0.064 Uiso 1 1 calc R U
H20C H 0.5082 0.9439 0.7723 0.064 Uiso 1 1 calc R U
C21 C 0.2575(7) 1.0300(4) 0.8623(4) 0.0425(12) Uani 1 1 d . .
H21A H 0.1523 1.0566 0.8439 0.064 Uiso 1 1 calc R U
H21B H 0.3692 1.0937 0.8596 0.064 Uiso 1 1 calc R U
H21C H 0.2635 1.0132 0.9399 0.064 Uiso 1 1 calc R U
C22 C -0.3300(6) 0.3888(4) 0.5029(4) 0.0477(13) Uani 1 1 d . .
H22A H -0.3343 0.3371 0.5588 0.072 Uiso 1 1 calc R U
H22B H -0.2647 0.3652 0.4431 0.072 Uiso 1 1 calc R U
H22C H -0.4543 0.3798 0.4671 0.072 Uiso 1 1 calc R U

loop_
_atom_site_aniso_label
_atom_site_aniso_U_11
_atom_site_aniso_U_22
_atom_site_aniso_U_33
_atom_site_aniso_U_23
_atom_site_aniso_U_13
_atom_site_aniso_U_12
B1 0.039(3) 0.025(3) 0.030(3) 0.003(2) 0.007(2) 0.005(2)
F1 0.0594(18) 0.0358(15) 0.0474(17) -0.0016(13) 0.0044(14) 0.0183(14)
F2 0.070(2) 0.0339(15) 0.0367(16) 0.0012(12) 0.0132(14) 0.0094(14)
F3 0.064(2) 0.0495(17) 0.0495(19) 0.0070(14) 0.0030(15) 0.0239(15)
F4 0.0580(19) 0.0526(18) 0.0448(18) 0.0004(14) 0.0123(15) 0.0008(16)
O1 0.046(2) 0.0383(19) 0.053(2) 0.0069(17) 0.0085(18) 0.0111(17)
O2 0.066(2) 0.0319(18) 0.037(2) -0.0015(15) -0.0031(18) 0.0111(17)
N1 0.039(2) 0.027(2) 0.028(2) -0.0010(16) 0.0002(17) 0.0099(17)
N2 0.045(3) 0.028(2) 0.028(2) 0.0036(17) -0.0010(19) 0.006(2)
N3 0.044(3) 0.025(2) 0.045(3) -0.0004(19) 0.002(2) 0.013(2)
C1 0.039(3) 0.038(3) 0.024(3) 0.000(2) -0.004(2) 0.016(2)
C2 0.041(3) 0.040(3) 0.026(3) 0.002(2) -0.002(2) 0.018(2)
C3 0.050(3) 0.037(3) 0.027(3) 0.009(2) 0.002(2) 0.015(2)
C4 0.058(3) 0.043(3) 0.036(3) 0.003(2) -0.002(3) 0.010(3)
C5 0.069(4) 0.047(3) 0.040(3) 0.022(3) 0.008(3) 0.011(3)
C6 0.062(4) 0.057(3) 0.036(3) 0.017(3) 0.003(3) 0.017(3)
C7 0.049(3) 0.050(3) 0.028(3) 0.004(2) 0.000(2) 0.021(3)
C8 0.056(3) 0.068(4) 0.025(3) 0.003(3) 0.001(2) 0.024(3)
C9 0.039(3) 0.054(3) 0.029(3) -0.009(2) -0.003(2) 0.017(3)
C10 0.033(3) 0.037(3) 0.035(3) -0.001(2) -0.003(2) 0.013(2)
C11 0.032(3) 0.034(3) 0.039(3) -0.007(2) -0.006(2) 0.013(2)
C12 0.031(3) 0.026(2) 0.036(3) -0.004(2) -0.008(2) 0.010(2)
C13 0.037(3) 0.024(2) 0.039(3) 0.000(2) -0.001(2) 0.011(2)
C14 0.033(3) 0.025(2) 0.041(3) 0.000(2) -0.006(2) 0.005(2)
C15 0.040(3) 0.028(2) 0.037(3) -0.001(2) -0.006(2) 0.012(2)
C16 0.043(3) 0.023(2) 0.036(3) 0.002(2) 0.002(2) 0.014(2)
C17 0.036(3) 0.023(2) 0.050(3) 0.002(2) -0.004(2) 0.006(2)
C18 0.042(3) 0.028(2) 0.041(3) 0.000(2) -0.008(2) 0.012(2)
C19 0.052(3) 0.029(2) 0.035(3) -0.001(2) 0.008(2) 0.012(2)
C20 0.046(3) 0.038(3) 0.040(3) 0.007(2) -0.001(2) 0.014(2)
C21 0.057(3) 0.033(3) 0.030(3) 0.001(2) 0.000(2) 0.011(2)
C22 0.042(3) 0.037(3) 0.052(3) -0.010(2) 0.001(3) 0.011(2)

loop_
_atom_type_symbol
_atom_type_description
_atom_type_scat_dispersion_real
_atom_type_scat_dispersion_imag
_atom_type_scat_source
C C 0.0033 0.0016 'International Tables Vol C Tables 4.2.6.8 and 6.1.1.4'
H H 0.0000 0.0000 'International Tables Vol C Tables 4.2.6.8 and 6.1.1.4'
B B 0.0013 0.0007 'International Tables Vol C Tables 4.2.6.8 and 6.1.1.4'
N N 0.0061 0.0033 'International Tables Vol C Tables 4.2.6.8 and 6.1.1.4'
O O 0.0106 0.0060 'International Tables Vol C Tables 4.2.6.8 and 6.1.1.4'
F F 0.0171 0.0103 'International Tables Vol C Tables 4.2.6.8 and 6.1.1.4'

loop_
_geom_angle_atom_site_label_1
_geom_angle_atom_site_label_2
_geom_angle_atom_site_label_3
_geom_angle
F4 B1 F3 109.6(4)
F4 B1 F1 109.2(4)
F3 B1 F1 108.9(4)
F4 B1 F2 109.6(4)
F3 B1 F2 109.5(4)
F1 B1 F2 110.1(4)
C1 N1 C12 106.9(3)
C1 N1 C19 119.2(4)
C12 N1 C19 116.6(4)
C3 N2 C20 109.8(4)
C3 N2 C21 113.2(3)
C20 N2 C21 111.2(4)
C3 N2 H2 114(3)
C20 N2 H2 104(3)
C21 N2 H2 104(3)
O2 N3 O1 122.5(4)
O2 N3 C16 119.3(4)
O1 N3 C16 118.2(4)
C10 C1 N1 109.0(4)
C10 C1 C2 121.6(4)
N1 C1 C2 129.3(4)
C3 C2 C7 115.9(4)
C3 C2 C1 127.6(4)
C7 C2 C1 116.3(4)
C4 C3 C2 122.2(4)
C4 C3 N2 117.5(4)
C2 C3 N2 119.4(4)
C3 C4 C5 120.0(4)
C3 C4 H4A 120.0
C5 C4 H4A 120.0
C6 C5 C4 119.5(5)
C6 C5 H5A 120.2
C4 C5 H5A 120.2
C5 C6 C7 121.6(5)
C5 C6 H6A 119.2
C7 C6 H6A 119.2
C6 C7 C2 119.9(4)
C6 C7 C8 120.5(5)
C2 C7 C8 119.6(5)
C9 C8 C7 122.1(5)
C9 C8 H8A 118.9
C7 C8 H8A 118.9
C8 C9 C10 118.8(4)
C8 C9 H9A 120.6
C10 C9 H9A 120.6
C1 C10 C9 120.6(5)
C1 C10 C11 107.4(4)
C9 C10 C11 132.0(4)
C12 C11 C10 108.1(4)
C12 C11 C22 127.3(5)
C10 C11 C22 124.5(4)
C11 C12 N1 108.5(4)
C11 C12 C13 131.1(4)
N1 C12 C13 120.3(4)
C18 C13 C14 118.2(4)
C18 C13 C12 121.8(4)
C14 C13 C12 119.9(4)
C15 C14 C13 121.4(4)
C15 C14 H14A 119.3
C13 C14 H14A 119.3
C14 C15 C16 118.6(4)
C14 C15 H15A 120.7
C16 C15 H15A 120.7
C17 C16 C15 122.1(4)
C17 C16 N3 119.5(4)
C15 C16 N3 118.4(4)
C16 C17 C18 118.7(4)
C16 C17 H17A 120.7
C18 C17 H17A 120.7
C17 C18 C13 121.0(4)
C17 C18 H18A 119.5
C13 C18 H18A 119.5
N1 C19 H19A 109.5
N1 C19 H19B 109.5
H19A C19 H19B 109.5
N1 C19 H19C 109.5
H19A C19 H19C 109.5
H19B C19 H19C 109.5
N2 C20 H20A 109.5
N2 C20 H20B 109.5
H20A C20 H20B 109.5
N2 C20 H20C 109.5
H20A C20 H20C 109.5
H20B C20 H20C 109.5
N2 C21 H21A 109.5
N2 C21 H21B 109.5
H21A C21 H21B 109.5
N2 C21 H21C 109.5
H21A C21 H21C 109.5
H21B C21 H21C 109.5
C11 C22 H22A 109.5
C11 C22 H22B 109.5
H22A C22 H22B 109.5
C11 C22 H22C 109.5
H22A C22 H22C 109.5
H22B C22 H22C 109.5

loop_
_geom_bond_atom_site_label_1
_geom_bond_atom_site_label_2
_geom_bond_distance
B1 F4 1.385(6)
B1 F3 1.387(6)
B1 F1 1.389(5)
B1 F2 1.391(6)
O1 N3 1.237(5)
O2 N3 1.224(5)
N1 C1 1.396(6)
N1 C12 1.430(5)
N1 C19 1.486(5)
N2 C3 1.490(5)
N2 C20 1.502(6)
N2 C21 1.509(5)
N2 H2 0.89(5)
N3 C16 1.471(6)
C1 C10 1.394(6)
C1 C2 1.434(6)
C2 C3 1.422(6)
C2 C7 1.432(6)
C3 C4 1.377(6)
C4 C5 1.406(6)
C4 H4A 0.9500
C5 C6 1.358(7)
C5 H5A 0.9500
C6 C7 1.411(7)
C6 H6A 0.9500
C7 C8 1.440(6)
C8 C9 1.360(7)
C8 H8A 0.9500
C9 C10 1.417(6)
C9 H9A 0.9500
C10 C11 1.425(6)
C11 C12 1.374(6)
C11 C22 1.525(6)
C12 C13 1.453(6)
C13 C18 1.397(6)
C13 C14 1.400(6)
C14 C15 1.374(6)
C14 H14A 0.9500
C15 C16 1.381(6)
C15 H15A 0.9500
C16 C17 1.378(6)
C17 C18 1.383(6)
C17 H17A 0.9500
C18 H18A 0.9500
C19 H19A 0.9800
C19 H19B 0.9800
C19 H19C 0.9800
C20 H20A 0.9800
C20 H20B 0.9800
C20 H20C 0.9800
C21 H21A 0.9800
C21 H21B 0.9800
C21 H21C 0.9800
C22 H22A 0.9800
C22 H22B 0.9800
C22 H22C 0.9800

loop_
_geom_torsion_atom_site_label_1
_geom_torsion_atom_site_label_2
_geom_torsion_atom_site_label_3
_geom_torsion_atom_site_label_4
_geom_torsion
C12 N1 C1 C10 1.7(5)
C19 N1 C1 C10 -133.3(4)
C12 N1 C1 C2 -174.5(4)
C19 N1 C1 C2 50.5(6)
C10 C1 C2 C3 -162.4(4)
N1 C1 C2 C3 13.3(8)
C10 C1 C2 C7 11.7(6)
N1 C1 C2 C7 -172.5(4)
C7 C2 C3 C4 8.3(7)
C1 C2 C3 C4 -177.5(5)
C7 C2 C3 N2 -160.7(4)
C1 C2 C3 N2 13.5(7)
C20 N2 C3 C4 -75.3(5)
C21 N2 C3 C4 49.6(6)
C20 N2 C3 C2 94.3(5)
C21 N2 C3 C2 -140.8(4)
C2 C3 C4 C5 -1.3(8)
N2 C3 C4 C5 168.0(5)
C3 C4 C5 C6 -4.1(8)
C4 C5 C6 C7 1.9(8)
C5 C6 C7 C2 5.6(8)
C5 C6 C7 C8 -171.6(5)
C3 C2 C7 C6 -10.4(7)
C1 C2 C7 C6 174.8(4)
C3 C2 C7 C8 166.8(4)
C1 C2 C7 C8 -8.0(7)
C6 C7 C8 C9 176.4(5)
C2 C7 C8 C9 -0.7(7)
C7 C8 C9 C10 6.2(7)
N1 C1 C10 C9 176.8(4)
C2 C1 C10 C9 -6.7(7)
N1 C1 C10 C11 -1.9(5)
C2 C1 C10 C11 174.7(4)
C8 C9 C10 C1 -2.6(7)
C8 C9 C10 C11 175.7(5)
C1 C10 C11 C12 1.3(5)
C9 C10 C11 C12 -177.2(5)
C1 C10 C11 C22 -176.4(4)
C9 C10 C11 C22 5.1(8)
C10 C11 C12 N1 -0.2(5)
C22 C11 C12 N1 177.4(4)
C10 C11 C12 C13 -177.1(4)
C22 C11 C12 C13 0.5(8)
C1 N1 C12 C11 -0.9(5)
C19 N1 C12 C11 135.5(4)
C1 N1 C12 C13 176.4(4)
C19 N1 C12 C13 -47.2(5)
C11 C12 C13 C18 -36.5(7)
N1 C12 C13 C18 146.9(4)
C11 C12 C13 C14 142.3(5)
N1 C12 C13 C14 -34.3(6)
C18 C13 C14 C15 1.0(6)
C12 C13 C14 C15 -177.8(4)
C13 C14 C15 C16 0.3(7)
C14 C15 C16 C17 -1.8(7)
C14 C15 C16 N3 177.7(4)
O2 N3 C16 C17 -177.5(4)
O1 N3 C16 C17 2.8(6)
O2 N3 C16 C15 3.0(6)
O1 N3 C16 C15 -176.7(4)
C15 C16 C17 C18 1.9(7)
N3 C16 C17 C18 -177.7(4)
C16 C17 C18 C13 -0.4(7)
C14 C13 C18 C17 -1.0(6)
C12 C13 C18 C17 177.8(4)
